data_4116696
loop_
_publ_author_name
'Richard D. Adams'
'J. W. Long'
'Joseph L. Perrin'

_publ_section_title
;
 A New Route to Dihydrodithiins by a Catalytic Reaction of Vinylthiiranes
 with W(CO)5(NCMe)
;
_journal_name_full 'Journal of the American Chemical Society'
_journal_page_first 1922
_journal_page_last 1923
_journal_paper_doi 10.1021/ja973880z
_journal_volume 120
_journal_year 1998
_chemical_formula_moiety 'C9 H6 O5 S2 W '
_chemical_formula_sum 'C9 H6 O5 S2 W'
_chemical_formula_weight 442.11
_space_group_IT_number 61
_symmetry_cell_setting orthorhombic
_symmetry_Int_Tables_number 61
_symmetry_space_group_name_Hall '-P 2ac 2ab'
_symmetry_space_group_name_H-M 'P b c a'
_audit_creation_date 'Wed Jun 11 13:44:29 1997'
_audit_creation_method 'from TEXRAY.INF file'
_cell_angle_alpha 90
_cell_angle_beta 90
_cell_angle_gamma 90
_cell_formula_units_Z 8
_cell_length_a 15.688(2)
_cell_length_b 17.534(3)
_cell_length_c 9.3050(9)
_cell_measurement_reflns_used 15
_cell_measurement_temperature 293.2
_cell_measurement_theta_max 9.3
_cell_measurement_theta_min 4.7
_cell_volume 2559.6(6)
_computing_cell_refinement 'MSC/AFC Diffractometer Control'
_computing_data_collection 'MSC/AFC Diffractometer Control'
_computing_data_reduction teXsan
_computing_publication_material teXsan
_computing_structure_refinement teXsan
_diffrn_ambient_temperature 293.2
_diffrn_measurement_device AFC6S
_diffrn_measurement_method 'omega/2-theta scans'
_diffrn_orient_matrix_UB_11 -0.02432
_diffrn_orient_matrix_UB_12 -0.04278
_diffrn_orient_matrix_UB_13 -0.05852
_diffrn_orient_matrix_UB_21 -0.02045
_diffrn_orient_matrix_UB_22 0.03748
_diffrn_orient_matrix_UB_23 -0.07329
_diffrn_orient_matrix_UB_31 0.05534
_diffrn_orient_matrix_UB_32 -0.00477
_diffrn_orient_matrix_UB_33 -0.05263
_diffrn_radiation_monochromator graphite
_diffrn_radiation_source 'X-ray tube'
_diffrn_radiation_type MoKalpha
_diffrn_radiation_wavelength 0.7107
_diffrn_reflns_av_R_equivalents 0.00
_diffrn_reflns_limit_h_max 18
_diffrn_reflns_limit_h_min 0
_diffrn_reflns_limit_k_max 20
_diffrn_reflns_limit_k_min 0
_diffrn_reflns_limit_l_max 11
_diffrn_reflns_limit_l_min 0
_diffrn_reflns_number 2565
_diffrn_reflns_theta_max 24.98
_diffrn_standards_decay_% 7.53
_diffrn_standards_interval_count 150
_diffrn_standards_number 3
_exptl_absorpt_coefficient_mu 9.366
_exptl_absorpt_correction_T_max 1.000
_exptl_absorpt_correction_T_min 0.555
_exptl_absorpt_correction_type refdelf
_exptl_absorpt_process_details Walker&Stuart_DIFABS
_exptl_crystal_density_diffrn 2.294
_exptl_crystal_F_000 1648.00
_exptl_crystal_size_max 0.000
_exptl_crystal_size_mid 0.000
_exptl_crystal_size_min 0.000
_refine_diff_density_max 0.51
_refine_diff_density_min -0.55
_refine_ls_extinction_method none
_refine_ls_goodness_of_fit_obs 1.381
_refine_ls_hydrogen_treatment refall
_refine_ls_matrix_type full
_refine_ls_number_parameters 178
_refine_ls_number_reflns 1638
_refine_ls_number_restraints 0
_refine_ls_R_factor_obs 0.0220
_refine_ls_shift/esd_max 0.0012
_refine_ls_structure_factor_coef F
_refine_ls_weighting_scheme sigma
_refine_ls_wR_factor_obs 0.0229
_reflns_number_observed 1638
_reflns_number_total 2565
_reflns_observed_criterion 3.00
_cod_data_source_file ja973880z.cif
_cod_data_source_block afc6s.xtl_master_file
_cod_original_cell_volume 2559.6(5)
_cod_original_sg_symbol_H-M 'P b c a '
_cod_original_formula_sum 'C9 H6 O5 S2 W '
_cod_database_code 4116696

loop_
_symmetry_equiv_pos_as_xyz
'   +x,   +y,   +z'
'1/2+x,1/2-y,   -z'
'   -x,1/2+y,1/2-z'
'1/2-x,   -y,1/2+z'
'   -x,   -y,   -z'
'1/2-x,1/2+y,   +z'
'   +x,1/2-y,1/2+z'
'1/2+x,   +y,1/2-z'

loop_
_atom_site_aniso_label
_atom_site_aniso_U_11
_atom_site_aniso_U_22
_atom_site_aniso_U_33
_atom_site_aniso_U_12
_atom_site_aniso_U_13
_atom_site_aniso_U_23
W 0.0372(1) 0.0376(1) 0.0376(1) 0.0003(1) 0.0019(1) -0.0006(1)
S(1) 0.0389(7) 0.0431(9) 0.0352(8) -0.0001(7) 0.0022(7) 0.0012(7)
S(2) 0.059(1) 0.051(1) 0.0468(10) -0.0022(8) -0.0098(8) -0.0064(8)
O(5) 0.073(3) 0.069(4) 0.073(3) -0.007(3) -0.015(3) -0.019(3)
O(6) 0.078(3) 0.072(4) 0.071(3) -0.013(3) 0.027(3) 0.009(3)
O(7) 0.078(3) 0.069(4) 0.053(3) -0.014(3) 0.008(3) 0.011(3)
O(8) 0.068(3) 0.059(3) 0.068(3) -0.017(3) -0.001(3) -0.013(3)
O(9) 0.079(4) 0.070(4) 0.080(4) 0.032(3) 0.003(3) 0.002(3)
C(1) 0.044(3) 0.042(4) 0.048(4) -0.002(3) 0.000(3) -0.005(3)
C(2) 0.053(4) 0.039(4) 0.050(4) -0.007(3) 0.003(3) 0.002(3)
C(3) 0.052(4) 0.054(5) 0.052(4) 0.004(4) 0.007(3) 0.006(3)
C(4) 0.045(4) 0.060(5) 0.053(5) 0.003(3) -0.007(3) 0.001(4)
C(5) 0.043(3) 0.035(4) 0.053(4) 0.004(3) 0.002(3) 0.005(3)
C(6) 0.046(4) 0.043(4) 0.049(4) 0.001(3) 0.000(3) -0.002(3)
C(7) 0.048(3) 0.040(4) 0.042(4) -0.004(3) 0.000(3) -0.002(3)
C(8) 0.039(3) 0.040(4) 0.053(4) 0.004(3) 0.006(3) 0.005(3)
C(9) 0.052(4) 0.047(4) 0.052(4) 0.004(3) 0.003(3) -0.002(3)

loop_
_atom_site_label
_atom_site_fract_x
_atom_site_fract_y
_atom_site_fract_z
_atom_site_U_iso_or_equiv
_atom_site_thermal_displace_type
W 0.17292(1) 0.07182(1) 0.59326(2) 0.03747(7) Uij
S(1) 0.05549(9) 0.17204(9) 0.5808(2) 0.0391(4) Uij
S(2) 0.0023(1) 0.1601(1) 0.3794(2) 0.0524(5) Uij
O(5) 0.2738(3) 0.1660(3) 0.8300(6) 0.072(2) Uij
O(6) 0.2791(3) 0.1544(3) 0.3470(6) 0.074(2) Uij
O(7) 0.0729(3) -0.0116(3) 0.8467(5) 0.067(2) Uij
O(8) 0.0850(3) -0.0347(3) 0.3581(5) 0.065(2) Uij
O(9) 0.3127(3) -0.0550(3) 0.6101(6) 0.077(2) Uij
C(1) 0.1022(4) 0.2660(4) 0.5548(7) 0.045(2) Uij
C(2) 0.0374(4) 0.3226(4) 0.5079(7) 0.047(2) Uij
C(3) -0.0358(4) 0.3114(4) 0.4404(7) 0.052(2) Uij
C(4) -0.0730(4) 0.2383(4) 0.3884(8) 0.053(2) Uij
C(5) 0.2357(4) 0.1342(4) 0.7444(7) 0.044(2) Uij
C(6) 0.2396(4) 0.1258(4) 0.4351(7) 0.046(2) Uij
C(7) 0.1072(4) 0.0183(4) 0.7547(7) 0.044(2) Uij
C(8) 0.1141(4) 0.0043(4) 0.4427(7) 0.044(2) Uij
C(9) 0.2614(4) -0.0072(4) 0.6054(7) 0.050(2) Uij
H(1) 0.125(4) 0.277(4) 0.645(7) 0.07(1) Uij
H(2) 0.145(3) 0.258(3) 0.477(6) 0.04(1) Uij
H(3) 0.058(4) 0.376(4) 0.529(7) 0.06(1) Uij
H(4) -0.079(4) 0.354(4) 0.427(6) 0.06(1) Uij
H(5) -0.096(3) 0.247(3) 0.268(6) 0.06(1) Uij
H(6) -0.113(4) 0.224(3) 0.457(6) 0.05(1) Uij

loop_
_atom_type_symbol
_atom_type_oxidation_number
_atom_type_number_in_cell
_atom_type_scat_dispersion_real
_atom_type_scat_dispersion_imag
_atom_type_scat_source
C 0 72 0.003 0.002 'International Tables'
H 0 48 0.000 0.000 'International Tables'
O 0 40 0.011 0.006 'International Tables'
S 0 16 0.125 0.123 'International Tables'
W 0 8 -0.849 6.872 'International Tables'

loop_
_geom_angle_atom_site_label_1
_geom_angle_atom_site_label_2
_geom_angle_atom_site_label_3
_geom_angle
_geom_angle_publ_flag
S(1) W C(5) 90.6(2) yes
S(1) W C(6) 91.0(2) yes
S(1) W C(7) 89.1(2) yes
S(1) W C(8) 92.4(2) yes
S(1) W C(9) 178.5(2) yes
C(5) W C(6) 90.0(2) yes
C(5) W C(7) 89.0(2) yes
C(5) W C(8) 177.0(2) yes
C(5) W C(9) 89.9(3) yes
C(6) W C(7) 179.1(2) yes
C(6) W C(8) 90.3(3) yes
C(6) W C(9) 90.4(3) yes
C(7) W C(8) 90.6(2) yes
C(7) W C(9) 89.5(3) yes
C(8) W C(9) 87.1(3) yes
W S(1) S(2) 105.32(8) yes
W S(1) C(1) 109.8(2) yes
S(2) S(1) C(1) 97.7(2) yes
S(1) S(2) C(4) 98.4(2) yes
S(1) C(1) C(2) 111.6(4) yes
C(1) C(2) C(3) 129.3(7) yes
C(2) C(3) C(4) 128.4(7) yes
S(2) C(4) C(3) 114.3(5) yes
W C(5) O(5) 176.4(5) yes
W C(6) O(6) 177.8(6) yes
W C(7) O(7) 177.9(5) yes
W C(8) O(8) 176.9(5) yes
W C(9) O(9) 178.4(6) yes

loop_
_geom_bond_atom_site_label_1
_geom_bond_atom_site_label_2
_geom_bond_distance
_geom_bond_publ_flag
W S(1) 2.549(2) yes
W C(5) 2.036(7) yes
W C(6) 2.039(7) yes
W C(7) 2.050(6) yes
W C(8) 2.053(7) yes
W C(9) 1.964(7) yes
S(1) S(2) 2.062(2) yes
S(1) C(1) 1.819(7) yes
S(2) C(4) 1.811(7) yes
O(5) C(5) 1.141(7) yes
O(6) C(6) 1.143(7) yes
O(7) C(7) 1.138(7) yes
O(8) C(8) 1.138(7) yes
O(9) C(9) 1.165(7) yes
C(1) C(2) 1.487(9) yes
C(2) C(3) 1.323(8) yes
C(3) C(4) 1.490(9) yes
